data_4022419
loop_
_publ_author_name
'Zsuzsanna Riedl'
'P\'eter K\"ov\'er'
'Gy\"orgy Haj\'os'
'Orsolya Egyed'
'L\'aszl\'o F\'abi\'an'
'Andr\'as Messmer'

_publ_section_title
;
 Unexpected Ring Transformation to Pyrrolo[3.2-b]pyridine Derivatives.
 Fused Azolium Salts. 22
;
_journal_name_full 'Journal of Organic Chemistry'
_journal_page_first 5652
_journal_page_last 5659
_journal_paper_doi 10.1021/jo034231a
_journal_volume 68
_journal_year 2003
_chemical_absolute_configuration ad
_chemical_formula_sum 'C28 H22 Cl N3 O2 S'
_chemical_formula_weight 500.00
_chemical_name_systematic
;
 kp118
;
_space_group_IT_number 19
_symmetry_cell_setting orthorhombic
_symmetry_space_group_name_Hall 'P 2ac 2ab'
_symmetry_space_group_name_H-M 'P 21 21 21'
_atom_sites_solution_hydrogens geom
_atom_sites_solution_primary direct
_atom_sites_solution_secondary difmap
_audit_creation_method SHELXL-97
_cell_angle_alpha 90.00
_cell_angle_beta 90.00
_cell_angle_gamma 90.00
_cell_formula_units_Z 4
_cell_length_a 7.517(1)
_cell_length_b 15.096(2)
_cell_length_c 20.836(2)
_cell_measurement_reflns_used 25
_cell_measurement_temperature 293(2)
_cell_measurement_theta_max 34.78
_cell_measurement_theta_min 30.19
_cell_volume 2364.4(5)
_computing_cell_refinement 'CAD4 Express'
_computing_data_collection 'CAD4 Express'
_computing_data_reduction 'XCAD4 (Harms 1996)'
_computing_structure_refinement 'SHELXL-97 (Sheldrick, 1997)'
_computing_structure_solution 'SHELXS-97 (Sheldrick, 1997)'
_diffrn_ambient_temperature 293(2)
_diffrn_measured_fraction_theta_full 1.000
_diffrn_measured_fraction_theta_max 1.000
_diffrn_measurement_device_type 'Enraf-Nonius CAD4'
_diffrn_measurement_method \w--2\q
_diffrn_radiation_monochromator graphite
_diffrn_radiation_source 'fine-focus sealed tube'
_diffrn_radiation_type 'CU k\a'
_diffrn_radiation_wavelength 1.54184
_diffrn_reflns_av_R_equivalents 0.0355
_diffrn_reflns_av_sigmaI/netI 0.0243
_diffrn_reflns_limit_h_max 9
_diffrn_reflns_limit_h_min -8
_diffrn_reflns_limit_k_max 18
_diffrn_reflns_limit_k_min -18
_diffrn_reflns_limit_l_max 26
_diffrn_reflns_limit_l_min -26
_diffrn_reflns_number 5716
_diffrn_reflns_theta_full 75.86
_diffrn_reflns_theta_max 75.86
_diffrn_reflns_theta_min 3.62
_diffrn_standards_decay_% 1
_diffrn_standards_interval_time 60
_diffrn_standards_number 3
_exptl_absorpt_coefficient_mu 2.515
_exptl_absorpt_correction_T_max 0.799
_exptl_absorpt_correction_T_min 0.638
_exptl_absorpt_correction_type psi-scan
_exptl_absorpt_process_details 'DATCOR (Riebenspies, 1989)'
_exptl_crystal_colour colourless
_exptl_crystal_density_diffrn 1.405
_exptl_crystal_density_method 'not measured'
_exptl_crystal_description prism
_exptl_crystal_F_000 1040
_exptl_crystal_size_max 0.45
_exptl_crystal_size_mid 0.20
_exptl_crystal_size_min 0.09
_refine_diff_density_max 0.307
_refine_diff_density_min -0.528
_refine_diff_density_rms 0.071
_refine_ls_abs_structure_details 'Flack H D (1983), Acta Cryst. A39, 876-881'
_refine_ls_abs_structure_Flack -0.003(13)
_refine_ls_extinction_method none
_refine_ls_goodness_of_fit_ref 1.051
_refine_ls_hydrogen_treatment riding
_refine_ls_matrix_type full
_refine_ls_number_parameters 316
_refine_ls_number_reflns 4875
_refine_ls_number_restraints 0
_refine_ls_restrained_S_all 1.051
_refine_ls_R_factor_all 0.0452
_refine_ls_R_factor_gt 0.0429
_refine_ls_shift/su_max 0.000
_refine_ls_shift/su_mean 0.000
_refine_ls_structure_factor_coef Fsqd
_refine_ls_weighting_details 'calc w=1/[\s^2^(Fo^2^)+(0.0838P)^2^+0.1955P] where P=(Fo^2^+2Fc^2^)/3'
_refine_ls_weighting_scheme calc
_refine_ls_wR_factor_gt 0.1111
_refine_ls_wR_factor_ref 0.1127
_reflns_number_gt 4596
_reflns_number_total 4875
_reflns_threshold_expression >2sigma(I)
_cod_data_source_file jo034231asi20030515_025854_1.cif
_cod_data_source_block 6a
_cod_database_code 4022419

loop_
_symmetry_equiv_pos_as_xyz
'x, y, z'
'-x+1/2, -y, z+1/2'
'x+1/2, -y+1/2, -z'
'-x, y+1/2, -z+1/2'

loop_
_atom_site_label
_atom_site_type_symbol
_atom_site_fract_x
_atom_site_fract_y
_atom_site_fract_z
_atom_site_U_iso_or_equiv
_atom_site_adp_type
_atom_site_occupancy
_atom_site_symmetry_multiplicity
_atom_site_calc_flag
_atom_site_refinement_flags
Cl4' Cl -0.20257(8) 0.32882(4) 0.14024(3) 0.05814(17) Uani 1 1 d .
S S 0.82524(8) -0.03680(4) 0.38469(3) 0.05261(16) Uani 1 1 d .
O1 O 0.3444(2) 0.08997(10) 0.56410(7) 0.0489(4) Uani 1 1 d .
O3 O -0.1416(2) 0.19439(10) 0.45635(7) 0.0471(4) Uani 1 1 d .
N2 N 0.0761(2) 0.13850(11) 0.52262(8) 0.0374(3) Uani 1 1 d .
N4 N 0.1414(2) 0.14261(10) 0.35751(7) 0.0378(4) Uani 1 1 d .
N8 N 0.4919(2) -0.00319(11) 0.42201(8) 0.0402(4) Uani 1 1 d .
C1 C 0.2593(3) 0.11832(12) 0.51996(9) 0.0377(4) Uani 1 1 d .
C1. C -0.0287(3) 0.11972(13) 0.57833(9) 0.0399(4) Uani 1 1 d .
C3 C 0.0122(3) 0.17393(12) 0.46582(9) 0.0361(4) Uani 1 1 d .
C3A C 0.1695(3) 0.18441(11) 0.41974(8) 0.0358(4) Uani 1 1 d .
H3A H 0.2014 0.2470 0.4147 0.043 Uiso 1 1 calc R
C1' C 0.0575(3) 0.18564(12) 0.30686(9) 0.0367(4) Uani 1 1 d .
C4A C 0.2740(3) 0.07349(12) 0.34614(9) 0.0365(4) Uani 1 1 d .
H4A H 0.2203 0.0242 0.3225 0.044 Uiso 1 1 calc R
C5 C 0.4372(3) 0.10594(14) 0.31152(11) 0.0470(5) Uani 1 1 d .
H5 H 0.4252 0.1459 0.2778 0.056 Uiso 1 1 calc R
C6 C 0.5973(3) 0.07842(15) 0.32844(12) 0.0503(5) Uani 1 1 d .
H6 H 0.6978 0.0989 0.3070 0.060 Uiso 1 1 calc R
C7 C 0.6144(3) 0.01468(12) 0.38184(10) 0.0419(4) Uani 1 1 d .
C8A C 0.3237(3) 0.04373(12) 0.41399(8) 0.0349(4) Uani 1 1 d .
H8A H 0.2280 0.0058 0.4303 0.042 Uiso 1 1 calc R
C8B C 0.3195(3) 0.13300(12) 0.45194(9) 0.0373(4) Uani 1 1 d .
H8B H 0.4333 0.1645 0.4497 0.045 Uiso 1 1 calc R
C6' C -0.0256(3) 0.26773(13) 0.31563(10) 0.0440(4) Uani 1 1 d .
H6' H -0.0270 0.2935 0.3562 0.053 Uiso 1 1 calc R
C5' C -0.1059(3) 0.31114(14) 0.26464(11) 0.0479(5) Uani 1 1 d .
H5' H -0.1591 0.3661 0.2709 0.057 Uiso 1 1 calc R
C4' C -0.1067(3) 0.27299(14) 0.20494(10) 0.0432(4) Uani 1 1 d .
C3' C -0.0313(3) 0.19084(15) 0.19503(10) 0.0478(5) Uani 1 1 d .
H3' H -0.0353 0.1646 0.1547 0.057 Uiso 1 1 calc R
C2' C 0.0505(3) 0.14775(14) 0.24582(10) 0.0443(5) Uani 1 1 d .
H2' H 0.1017 0.0924 0.2391 0.053 Uiso 1 1 calc R
C1'' C 0.7614(3) -0.20836(14) 0.43219(10) 0.0420(4) Uani 1 1 d .
C6'' C 0.6370(3) -0.22888(15) 0.38499(11) 0.0479(5) Uani 1 1 d .
H6'' H 0.5838 -0.1836 0.3616 0.057 Uiso 1 1 calc R
C5'' C 0.5919(4) -0.31612(18) 0.37270(13) 0.0590(6) Uani 1 1 d .
H5'' H 0.5068 -0.3290 0.3417 0.071 Uiso 1 1 calc R
C4'' C 0.6721(4) -0.38389(17) 0.40605(14) 0.0666(7) Uani 1 1 d .
H4'' H 0.6425 -0.4425 0.3973 0.080 Uiso 1 1 calc R
C3'' C 0.7977(5) -0.36426(17) 0.45285(14) 0.0661(7) Uani 1 1 d .
H3'' H 0.8535 -0.4098 0.4752 0.079 Uiso 1 1 calc R
C2'' C 0.8396(4) -0.27719(17) 0.46614(11) 0.0534(5) Uani 1 1 d .
H2'' H 0.9215 -0.2644 0.4983 0.064 Uiso 1 1 calc R
C0A C 0.8015(3) -0.11394(15) 0.45046(11) 0.0499(5) Uani 1 1 d .
H0A H 0.9107 -0.1133 0.4753 0.060 Uiso 1 1 calc R
H0B H 0.7069 -0.0929 0.4782 0.060 Uiso 1 1 calc R
C2. C 0.0227(4) 0.15424(19) 0.63660(11) 0.0568(6) Uani 1 1 d .
H2. H 0.1179 0.1934 0.6394 0.068 Uiso 1 1 calc R
C3. C -0.0713(5) 0.1291(3) 0.69120(12) 0.0792(10) Uani 1 1 d .
H3. H -0.0361 0.1501 0.7312 0.095 Uiso 1 1 calc R
C4. C -0.2156(5) 0.0734(3) 0.68673(15) 0.0803(10) Uani 1 1 d .
H4. H -0.2764 0.0566 0.7236 0.096 Uiso 1 1 calc R
C5. C -0.2700(4) 0.0427(2) 0.62791(16) 0.0710(8) Uani 1 1 d .
H5. H -0.3696 0.0064 0.6250 0.085 Uiso 1 1 calc R
C6. C -0.1773(4) 0.06545(15) 0.57271(12) 0.0524(5) Uani 1 1 d .
H6. H -0.2139 0.0448 0.5328 0.063 Uiso 1 1 calc R

loop_
_atom_site_aniso_label
_atom_site_aniso_U_11
_atom_site_aniso_U_22
_atom_site_aniso_U_33
_atom_site_aniso_U_23
_atom_site_aniso_U_13
_atom_site_aniso_U_12
Cl4' 0.0477(3) 0.0614(3) 0.0654(3) 0.0212(3) -0.0141(2) -0.0021(3)
S 0.0370(3) 0.0432(3) 0.0776(4) -0.0004(2) 0.0066(3) 0.0062(2)
O1 0.0481(9) 0.0517(8) 0.0468(7) -0.0018(6) -0.0066(7) 0.0070(7)
O3 0.0426(8) 0.0514(8) 0.0474(7) 0.0033(6) 0.0018(6) 0.0136(7)
N2 0.0390(9) 0.0364(8) 0.0368(7) -0.0034(6) 0.0002(7) 0.0030(6)
N4 0.0432(9) 0.0339(7) 0.0364(7) -0.0009(6) 0.0034(7) 0.0069(7)
N8 0.0378(9) 0.0331(7) 0.0498(9) -0.0031(7) 0.0013(7) 0.0049(7)
C1 0.0396(10) 0.0328(8) 0.0408(9) -0.0049(7) -0.0027(8) 0.0017(7)
C1. 0.0435(11) 0.0368(9) 0.0394(9) 0.0023(7) 0.0012(8) 0.0079(8)
C3 0.0398(10) 0.0286(8) 0.0397(8) -0.0036(7) 0.0002(7) 0.0045(7)
C3A 0.0406(10) 0.0278(8) 0.0391(8) -0.0016(6) 0.0020(7) 0.0032(7)
C1' 0.0332(9) 0.0347(9) 0.0421(9) 0.0033(7) 0.0043(7) 0.0010(7)
C4A 0.0376(10) 0.0311(8) 0.0409(9) -0.0013(7) 0.0034(7) 0.0047(7)
C5 0.0507(13) 0.0410(10) 0.0493(11) 0.0060(8) 0.0121(9) 0.0056(9)
C6 0.0447(12) 0.0447(11) 0.0615(13) 0.0065(10) 0.0154(10) 0.0042(10)
C7 0.0400(10) 0.0325(8) 0.0531(10) -0.0041(8) 0.0034(9) 0.0015(7)
C8A 0.0338(9) 0.0314(8) 0.0395(8) -0.0007(7) 0.0027(7) 0.0019(7)
C8B 0.0358(10) 0.0321(8) 0.0442(9) -0.0038(7) 0.0003(8) 0.0000(7)
C6' 0.0471(11) 0.0385(10) 0.0462(10) 0.0007(8) 0.0032(9) 0.0076(9)
C5' 0.0441(11) 0.0412(10) 0.0583(12) 0.0061(9) 0.0039(9) 0.0080(9)
C4' 0.0332(9) 0.0448(10) 0.0515(11) 0.0131(8) -0.0028(8) 0.0005(8)
C3' 0.0487(12) 0.0516(11) 0.0432(10) 0.0006(9) 0.0002(9) 0.0031(10)
C2' 0.0474(12) 0.0402(10) 0.0455(10) -0.0004(8) 0.0000(9) 0.0065(8)
C1'' 0.0374(10) 0.0453(10) 0.0432(9) -0.0020(8) 0.0005(8) 0.0061(8)
C6'' 0.0440(11) 0.0478(10) 0.0518(11) -0.0028(9) -0.0041(9) 0.0027(9)
C5'' 0.0537(14) 0.0622(14) 0.0610(13) -0.0118(11) 0.0025(11) -0.0098(12)
C4'' 0.0748(18) 0.0453(12) 0.0796(17) -0.0008(11) 0.0213(15) -0.0111(13)
C3'' 0.0751(19) 0.0498(12) 0.0734(16) 0.0215(12) 0.0126(15) 0.0062(13)
C2'' 0.0525(14) 0.0594(13) 0.0483(11) 0.0095(10) -0.0014(10) 0.0075(11)
C0A 0.0472(12) 0.0471(11) 0.0555(11) -0.0105(9) -0.0098(10) 0.0097(10)
C2. 0.0531(14) 0.0757(16) 0.0416(10) -0.0051(10) -0.0040(10) 0.0085(12)
C3. 0.073(2) 0.125(3) 0.0400(12) 0.0019(15) 0.0015(12) 0.024(2)
C4. 0.0618(17) 0.116(3) 0.0631(15) 0.0373(17) 0.0209(14) 0.0251(18)
C5. 0.0554(15) 0.0678(16) 0.0897(19) 0.0277(15) 0.0140(14) 0.0035(13)
C6. 0.0523(13) 0.0436(10) 0.0614(12) 0.0041(9) 0.0046(11) 0.0001(10)

loop_
_atom_type_symbol
_atom_type_description
_atom_type_scat_dispersion_real
_atom_type_scat_dispersion_imag
_atom_type_scat_source
C C 0.0181 0.0091 'International Tables Vol C Tables 4.2.6.8 and 6.1.1.4'
H H 0.0000 0.0000 'International Tables Vol C Tables 4.2.6.8 and 6.1.1.4'
Cl Cl 0.3639 0.7018 'International Tables Vol C Tables 4.2.6.8 and 6.1.1.4'
N N 0.0311 0.0180 'International Tables Vol C Tables 4.2.6.8 and 6.1.1.4'
O O 0.0492 0.0322 'International Tables Vol C Tables 4.2.6.8 and 6.1.1.4'
S S 0.3331 0.5567 'International Tables Vol C Tables 4.2.6.8 and 6.1.1.4'

loop_
_geom_angle_atom_site_label_1
_geom_angle_atom_site_label_2
_geom_angle_atom_site_label_3
_geom_angle
C7 S C0A 102.73(11)
C3 N2 C1 112.83(17)
C3 N2 C1. 125.36(17)
C1 N2 C1. 121.75(17)
C1' N4 C3A 122.60(15)
C1' N4 C4A 121.29(15)
C3A N4 C4A 110.75(15)
C7 N8 C8A 116.66(17)
O1 C1 N2 124.5(2)
O1 C1 C8B 128.0(2)
N2 C1 C8B 107.38(17)
C2. C1. C6. 121.5(2)
C2. C1. N2 119.1(2)
C6. C1. N2 119.38(18)
O3 C3 N2 124.62(18)
O3 C3 C3A 127.42(18)
N2 C3 C3A 107.94(17)
N4 C3A C8B 106.16(14)
N4 C3A C3 113.66(17)
C8B C3A C3 104.05(15)
N4 C3A H3A 110.9
C8B C3A H3A 110.9
C3 C3A H3A 110.9
N4 C1' C2' 121.16(17)
N4 C1' C6' 121.12(18)
C2' C1' C6' 117.71(18)
N4 C4A C5 113.65(16)
N4 C4A C8A 103.07(14)
C5 C4A C8A 109.85(17)
N4 C4A H4A 110.0
C5 C4A H4A 110.0
C8A C4A H4A 110.0
C6 C5 C4A 120.81(19)
C6 C5 H5 119.6
C4A C5 H5 119.6
C5 C6 C7 119.0(2)
C5 C6 H6 120.5
C7 C6 H6 120.5
N8 C7 C6 124.8(2)
N8 C7 S 122.26(16)
C6 C7 S 112.96(16)
N8 C8A C4A 117.38(15)
N8 C8A C8B 112.22(16)
C4A C8A C8B 102.09(14)
N8 C8A H8A 108.2
C4A C8A H8A 108.2
C8B C8A H8A 108.2
C1 C8B C3A 105.49(16)
C1 C8B C8A 110.84(15)
C3A C8B C8A 103.36(15)
C1 C8B H8B 112.2
C3A C8B H8B 112.2
C8A C8B H8B 112.2
C5' C6' C1' 120.8(2)
C5' C6' H6' 119.6
C1' C6' H6' 119.6
C4' C5' C6' 119.9(2)
C4' C5' H5' 120.0
C6' C5' H5' 120.0
C5' C4' C3' 120.79(19)
C5' C4' Cl4' 119.99(17)
C3' C4' Cl4' 119.22(17)
C4' C3' C2' 119.3(2)
C4' C3' H3' 120.3
C2' C3' H3' 120.3
C3' C2' C1' 121.35(19)
C3' C2' H2' 119.3
C1' C2' H2' 119.3
C2'' C1'' C6'' 118.6(2)
C2'' C1'' C0A 119.7(2)
C6'' C1'' C0A 121.58(19)
C5'' C6'' C1'' 120.5(2)
C5'' C6'' H6'' 119.8
C1'' C6'' H6'' 119.8
C4'' C5'' C6'' 120.4(3)
C4'' C5'' H5'' 119.8
C6'' C5'' H5'' 119.8
C5'' C4'' C3'' 119.6(2)
C5'' C4'' H4'' 120.2
C3'' C4'' H4'' 120.2
C2'' C3'' C4'' 120.0(3)
C2'' C3'' H3'' 120.0
C4'' C3'' H3'' 120.0
C3'' C2'' C1'' 120.9(2)
C3'' C2'' H2'' 119.5
C1'' C2'' H2'' 119.5
C1'' C0A S 115.98(15)
C1'' C0A H0A 108.3
S C0A H0A 108.3
C1'' C0A H0B 108.3
S C0A H0B 108.3
H0A C0A H0B 107.4
C1. C2. C3. 118.4(3)
C1. C2. H2. 120.8
C3. C2. H2. 120.8
C4. C3. C2. 120.8(3)
C4. C3. H3. 119.6
C2. C3. H3. 119.6
C5. C4. C3. 120.1(3)
C5. C4. H4. 119.9
C3. C4. H4. 119.9
C4. C5. C6. 120.5(3)
C4. C5. H5. 119.8
C6. C5. H5. 119.8
C5. C6. C1. 118.6(2)
C5. C6. H6. 120.7
C1. C6. H6. 120.7

loop_
_geom_bond_atom_site_label_1
_geom_bond_atom_site_label_2
_geom_bond_distance
Cl4' C4' 1.746(2)
S C7 1.766(2)
S C0A 1.807(2)
O1 C1 1.199(3)
O3 C3 1.213(3)
N2 C3 1.385(2)
N2 C1 1.412(3)
N2 C1. 1.431(3)
N4 C1' 1.390(2)
N4 C3A 1.457(2)
N4 C4A 1.463(2)
N8 C7 1.273(3)
N8 C8A 1.459(2)
C1 C8B 1.504(3)
C1. C2. 1.377(3)
C1. C6. 1.390(3)
C3 C3A 1.531(3)
C3A C8B 1.525(3)
C3A H3A 0.9800
C1' C2' 1.395(3)
C1' C6' 1.400(3)
C4A C5 1.505(3)
C4A C8A 1.530(3)
C4A H4A 0.9800
C5 C6 1.321(3)
C5 H5 0.9300
C6 C7 1.477(3)
C6 H6 0.9300
C8A C8B 1.563(2)
C8A H8A 0.9800
C8B H8B 0.9800
C6' C5' 1.387(3)
C6' H6' 0.9300
C5' C4' 1.371(3)
C5' H5' 0.9300
C4' C3' 1.379(3)
C3' C2' 1.386(3)
C3' H3' 0.9300
C2' H2' 0.9300
C1'' C2'' 1.388(3)
C1'' C6'' 1.392(3)
C1'' C0A 1.506(3)
C6'' C5'' 1.384(3)
C6'' H6'' 0.9300
C5'' C4'' 1.376(4)
C5'' H5'' 0.9300
C4'' C3'' 1.389(5)
C4'' H4'' 0.9300
C3'' C2'' 1.380(4)
C3'' H3'' 0.9300
C2'' H2'' 0.9300
C0A H0A 0.9700
C0A H0B 0.9700
C2. C3. 1.392(4)
C2. H2. 0.9300
C3. C4. 1.375(6)
C3. H3. 0.9300
C4. C5. 1.373(5)
C4. H4. 0.9300
C5. C6. 1.388(4)
C5. H5. 0.9300
C6. H6. 0.9300

loop_
_geom_torsion_atom_site_label_1
_geom_torsion_atom_site_label_2
_geom_torsion_atom_site_label_3
_geom_torsion_atom_site_label_4
_geom_torsion
C3 N2 C1 O1 177.31(19)
C1. N2 C1 O1 -5.1(3)
C3 N2 C1 C8B -6.5(2)
C1. N2 C1 C8B 171.10(16)
C3 N2 C1. C2. -126.5(2)
C1 N2 C1. C2. 56.2(3)
C3 N2 C1. C6. 55.1(3)
C1 N2 C1. C6. -122.2(2)
C1 N2 C3 O3 178.22(19)
C1. N2 C3 O3 0.7(3)
C1 N2 C3 C3A -3.4(2)
C1. N2 C3 C3A 179.08(17)
C1' N4 C3A C8B -159.36(18)
C4A N4 C3A C8B -5.0(2)
C1' N4 C3A C3 86.9(2)
C4A N4 C3A C3 -118.76(18)
O3 C3 C3A N4 -55.1(3)
N2 C3 C3A N4 126.62(16)
O3 C3 C3A C8B -170.08(19)
N2 C3 C3A C8B 11.61(19)
C3A N4 C1' C2' 172.66(19)
C4A N4 C1' C2' 20.9(3)
C3A N4 C1' C6' -8.5(3)
C4A N4 C1' C6' -160.27(19)
C1' N4 C4A C5 63.1(2)
C3A N4 C4A C5 -91.7(2)
C1' N4 C4A C8A -178.11(17)
C3A N4 C4A C8A 27.1(2)
N4 C4A C5 C6 139.3(2)
C8A C4A C5 C6 24.5(3)
C4A C5 C6 C7 0.3(3)
C8A N8 C7 C6 -0.3(3)
C8A N8 C7 S -179.66(13)
C5 C6 C7 N8 -15.0(4)
C5 C6 C7 S 164.43(19)
C0A S C7 N8 2.7(2)
C0A S C7 C6 -176.81(16)
C7 N8 C8A C4A 28.2(2)
C7 N8 C8A C8B -89.6(2)
N4 C4A C8A N8 -160.38(15)
C5 C4A C8A N8 -38.9(2)
N4 C4A C8A C8B -37.25(19)
C5 C4A C8A C8B 84.19(18)
O1 C1 C8B C3A -170.4(2)
N2 C1 C8B C3A 13.56(19)
O1 C1 C8B C8A 78.3(3)
N2 C1 C8B C8A -97.67(19)
N4 C3A C8B C1 -135.19(16)
C3 C3A C8B C1 -14.98(19)
N4 C3A C8B C8A -18.75(19)
C3 C3A C8B C8A 101.46(16)
N8 C8A C8B C1 -86.5(2)
C4A C8A C8B C1 146.98(17)
N8 C8A C8B C3A 160.94(15)
C4A C8A C8B C3A 34.39(19)
N4 C1' C6' C5' 178.7(2)
C2' C1' C6' C5' -2.5(3)
C1' C6' C5' C4' 1.0(3)
C6' C5' C4' C3' 1.2(3)
C6' C5' C4' Cl4' -178.34(18)
C5' C4' C3' C2' -1.8(3)
Cl4' C4' C3' C2' 177.73(18)
C4' C3' C2' C1' 0.3(4)
N4 C1' C2' C3' -179.3(2)
C6' C1' C2' C3' 1.9(3)
C2'' C1'' C6'' C5'' 0.4(3)
C0A C1'' C6'' C5'' -174.7(2)
C1'' C6'' C5'' C4'' -1.4(4)
C6'' C5'' C4'' C3'' 0.7(4)
C5'' C4'' C3'' C2'' 0.8(4)
C4'' C3'' C2'' C1'' -1.7(4)
C6'' C1'' C2'' C3'' 1.1(4)
C0A C1'' C2'' C3'' 176.3(2)
C2'' C1'' C0A S 141.4(2)
C6'' C1'' C0A S -43.5(3)
C7 S C0A C1'' 98.65(19)
C6. C1. C2. C3. 4.0(4)
N2 C1. C2. C3. -174.4(2)
C1. C2. C3. C4. -2.1(5)
C2. C3. C4. C5. -0.7(5)
C3. C4. C5. C6. 1.7(5)
C4. C5. C6. C1. 0.1(4)
C2. C1. C6. C5. -3.0(4)
N2 C1. C6. C5. 175.4(2)

loop_
_cod_related_entry_id
_cod_related_entry_database
_cod_related_entry_code
1 ChemSpider 21176880
